data_4300564
_journal_name_full 'Inorganic Chemistry'
_journal_paper_doi 10.1021/ic051548f
_journal_year 2006
_chemical_formula_moiety 'C50 H40 P2 Pt, C6 H6'
_chemical_formula_sum 'C56 H46 P2 Pt'
_chemical_formula_weight 975.96
_space_group_IT_number 14
_symmetry_cell_setting monoclinic
_symmetry_space_group_name_Hall '-P 2yn'
_symmetry_space_group_name_H-M 'P 1 21/n 1'
_cell_angle_alpha 90.00
_cell_angle_beta 101.8910(10)
_cell_angle_gamma 90.00
_cell_formula_units_Z 4
_cell_length_a 13.2507(7)
_cell_length_b 16.5061(9)
_cell_length_c 20.4959(11)
_cell_measurement_temperature 193(2)
_cell_volume 4386.6(4)
_diffrn_ambient_temperature 193(2)
_exptl_crystal_density_diffrn 1.478
_cod_depositor_comments
;
The following automatic conversions were performed:
'_symmetry_cell_setting' value 'Monoclinic' changed to 'monoclinic'
according to '/home/saulius/struct/CIF-dictionaries/cif_core.dic'
dictionary named 'cif_core.dic' version 2.4.1 from 2010-06-29.

Automatic conversion script
Id: cif_fix_enum 1527 2010-12-29 10:47:43Z saulius 
;
_cod_original_sg_symbol_H-M 'P 21/n'
_cod_database_code 4300564

loop_
_symmetry_equiv_pos_as_xyz
'x, y, z'
'-x+1/2, y+1/2, -z+1/2'
'-x, -y, -z'
'x-1/2, -y-1/2, z-1/2'

loop_
_atom_site_label
_atom_site_type_symbol
_atom_site_fract_x
_atom_site_fract_y
_atom_site_fract_z
_atom_site_U_iso_or_equiv
_atom_site_adp_type
_atom_site_occupancy
_atom_site_symmetry_multiplicity
_atom_site_calc_flag
_atom_site_refinement_flags
_atom_site_disorder_assembly
_atom_site_disorder_group
Pt Pt 0.425131(10) 0.105753(7) 0.254001(6) 0.01961(5) Uani 1 1 d . . .
P1 P 0.32853(7) 0.01290(5) 0.29655(4) 0.02296(19) Uani 1 1 d . . .
P2 P 0.44918(7) 0.05473(5) 0.15437(4) 0.02195(19) Uani 1 1 d . . .
C1 C 0.4584(3) 0.20351(19) 0.31621(16) 0.0243(7) Uani 1 1 d . . .
C2 C 0.4956(3) 0.21675(19) 0.26434(16) 0.0227(7) Uani 1 1 d . . .
C11 C 0.4463(3) 0.2404(2) 0.37903(16) 0.0243(8) Uani 1 1 d . . .
C12 C 0.4122(3) 0.3198(2) 0.38076(18) 0.0349(9) Uani 1 1 d . . .
H12 H 0.3946 0.3500 0.3406 0.042 Uiso 1 1 calc R . .
C13 C 0.4037(4) 0.3554(3) 0.4407(2) 0.0515(12) Uani 1 1 d . . .
H13 H 0.3787 0.4092 0.4411 0.062 Uiso 1 1 calc R . .
C14 C 0.4311(4) 0.3134(3) 0.4991(2) 0.0532(13) Uani 1 1 d . . .
H14 H 0.4270 0.3387 0.5402 0.064 Uiso 1 1 calc R . .
C15 C 0.4645(4) 0.2344(3) 0.49857(19) 0.0494(13) Uani 1 1 d . . .
H15 H 0.4828 0.2050 0.5392 0.059 Uiso 1 1 calc R . .
C16 C 0.4715(3) 0.1977(2) 0.43875(17) 0.0368(9) Uani 1 1 d . . .
H16 H 0.4936 0.1429 0.4386 0.044 Uiso 1 1 calc R . .
C21 C 0.5636(3) 0.2714(2) 0.23723(16) 0.0234(7) Uani 1 1 d . . .
C22 C 0.6492(3) 0.3058(2) 0.27969(18) 0.0312(8) Uani 1 1 d . . .
H22 H 0.6617 0.2945 0.3261 0.037 Uiso 1 1 calc R . .
C23 C 0.7156(3) 0.3559(2) 0.2548(2) 0.0376(9) Uani 1 1 d . . .
H23 H 0.7737 0.3784 0.2842 0.045 Uiso 1 1 calc R . .
C24 C 0.6984(3) 0.3737(2) 0.1879(2) 0.0386(10) Uani 1 1 d . . .
H24 H 0.7442 0.4084 0.1710 0.046 Uiso 1 1 calc R . .
C25 C 0.6143(4) 0.3406(2) 0.14562(19) 0.0394(10) Uani 1 1 d . . .
H25 H 0.6016 0.3533 0.0994 0.047 Uiso 1 1 calc R . .
C26 C 0.5483(3) 0.2894(2) 0.16952(17) 0.0310(8) Uani 1 1 d . . .
H26 H 0.4916 0.2660 0.1394 0.037 Uiso 1 1 calc R . .
C31 C 0.3124(3) 0.0332(2) 0.38228(17) 0.0264(8) Uani 1 1 d . . .
C32 C 0.2508(3) 0.0981(2) 0.39283(19) 0.0331(9) Uani 1 1 d . . .
H32 H 0.2164 0.1293 0.3560 0.040 Uiso 1 1 calc R . .
C33 C 0.2392(3) 0.1177(3) 0.4568(2) 0.0424(10) Uani 1 1 d . . .
H33 H 0.1967 0.1620 0.4635 0.051 Uiso 1 1 calc R . .
C34 C 0.2893(4) 0.0732(3) 0.5102(2) 0.0447(11) Uani 1 1 d . . .
H34 H 0.2808 0.0863 0.5539 0.054 Uiso 1 1 calc R . .
C35 C 0.3512(4) 0.0100(3) 0.5008(2) 0.0494(12) Uani 1 1 d . . .
H35 H 0.3866 -0.0201 0.5380 0.059 Uiso 1 1 calc R . .
C36 C 0.3627(3) -0.0106(2) 0.43650(18) 0.0385(10) Uani 1 1 d . . .
H36 H 0.4054 -0.0550 0.4302 0.046 Uiso 1 1 calc R . .
C41 C 0.3736(3) -0.0920(2) 0.30101(17) 0.0277(8) Uani 1 1 d . . .
C42 C 0.4797(3) -0.1044(2) 0.30760(19) 0.0321(8) Uani 1 1 d . . .
H42 H 0.5250 -0.0593 0.3112 0.039 Uiso 1 1 calc R . .
C43 C 0.5193(3) -0.1828(2) 0.3089(2) 0.0399(10) Uani 1 1 d . . .
H43 H 0.5914 -0.1909 0.3136 0.048 Uiso 1 1 calc R . .
C44 C 0.4542(4) -0.2482(2) 0.3032(2) 0.0411(10) Uani 1 1 d . . .
H44 H 0.4815 -0.3015 0.3036 0.049 Uiso 1 1 calc R . .
C45 C 0.3494(4) -0.2373(2) 0.2969(2) 0.0412(10) Uani 1 1 d . . .
H45 H 0.3047 -0.2828 0.2929 0.049 Uiso 1 1 calc R . .
C46 C 0.3094(3) -0.1593(2) 0.29646(19) 0.0344(9) Uani 1 1 d . . .
H46 H 0.2374 -0.1519 0.2930 0.041 Uiso 1 1 calc R . .
C51 C 0.1929(3) 0.0073(2) 0.25347(17) 0.0252(8) Uani 1 1 d . . .
C52 C 0.1149(3) -0.0227(2) 0.28308(19) 0.0324(9) Uani 1 1 d . . .
H52 H 0.1317 -0.0423 0.3276 0.039 Uiso 1 1 calc R . .
C53 C 0.0136(3) -0.0243(2) 0.2489(2) 0.0423(10) Uani 1 1 d . . .
H53 H -0.0387 -0.0455 0.2696 0.051 Uiso 1 1 calc R . .
C54 C -0.0113(3) 0.0051(2) 0.1845(2) 0.0416(10) Uani 1 1 d . . .
H54 H -0.0810 0.0044 0.1611 0.050 Uiso 1 1 calc R . .
C55 C 0.0639(3) 0.0353(2) 0.1540(2) 0.0395(10) Uani 1 1 d . . .
H55 H 0.0464 0.0549 0.1095 0.047 Uiso 1 1 calc R . .
C56 C 0.1653(3) 0.0369(2) 0.18847(18) 0.0297(8) Uani 1 1 d . . .
H56 H 0.2170 0.0585 0.1675 0.036 Uiso 1 1 calc R . .
C61 C 0.3493(3) 0.0866(2) 0.08338(17) 0.0264(8) Uani 1 1 d . . .
C62 C 0.2970(3) 0.1588(2) 0.08851(18) 0.0319(9) Uani 1 1 d . . .
H62 H 0.3165 0.1913 0.1273 0.038 Uiso 1 1 calc R . .
C63 C 0.2175(3) 0.1838(3) 0.03806(19) 0.0413(10) Uani 1 1 d . . .
H63 H 0.1827 0.2333 0.0421 0.050 Uiso 1 1 calc R . .
C64 C 0.1887(4) 0.1364(3) -0.0186(2) 0.0493(12) Uani 1 1 d . . .
H64 H 0.1328 0.1529 -0.0529 0.059 Uiso 1 1 calc R . .
C65 C 0.2407(4) 0.0654(3) -0.02530(19) 0.0478(12) Uani 1 1 d . . .
H65 H 0.2216 0.0335 -0.0645 0.057 Uiso 1 1 calc R . .
C66 C 0.3212(3) 0.0409(3) 0.02555(17) 0.0370(9) Uani 1 1 d . . .
H66 H 0.3574 -0.0077 0.0207 0.044 Uiso 1 1 calc R . .
C71 C 0.4573(3) -0.0542(2) 0.13881(16) 0.0273(8) Uani 1 1 d . . .
C72 C 0.3741(3) -0.1031(2) 0.14356(18) 0.0340(9) Uani 1 1 d . . .
H72 H 0.3142 -0.0795 0.1543 0.041 Uiso 1 1 calc R . .
C73 C 0.3768(4) -0.1858(2) 0.13287(19) 0.0411(10) Uani 1 1 d . . .
H73 H 0.3192 -0.2186 0.1363 0.049 Uiso 1 1 calc R . .
C74 C 0.4630(4) -0.2199(3) 0.1173(2) 0.0483(12) Uani 1 1 d . . .
H74 H 0.4651 -0.2767 0.1103 0.058 Uiso 1 1 calc R . .
C75 C 0.5463(4) -0.1731(3) 0.1116(2) 0.0463(11) Uani 1 1 d . . .
H75 H 0.6055 -0.1977 0.1006 0.056 Uiso 1 1 calc R . .
C76 C 0.5443(3) -0.0890(2) 0.12193(18) 0.0353(9) Uani 1 1 d . . .
H76 H 0.6015 -0.0563 0.1175 0.042 Uiso 1 1 calc R . .
C81 C 0.5684(3) 0.0935(2) 0.13435(17) 0.0265(8) Uani 1 1 d . . .
C82 C 0.6558(3) 0.0985(2) 0.18563(19) 0.0369(9) Uani 1 1 d . . .
H82 H 0.6530 0.0779 0.2285 0.044 Uiso 1 1 calc R . .
C83 C 0.7452(3) 0.1326(3) 0.1754(2) 0.0467(11) Uani 1 1 d . . .
H83 H 0.8033 0.1364 0.2112 0.056 Uiso 1 1 calc R . .
C84 C 0.7514(4) 0.1616(3) 0.1129(2) 0.0504(12) Uani 1 1 d . . .
H84 H 0.8137 0.1850 0.1056 0.061 Uiso 1 1 calc R . .
C85 C 0.6669(4) 0.1562(3) 0.0613(2) 0.0449(11) Uani 1 1 d . . .
H85 H 0.6710 0.1758 0.0183 0.054 Uiso 1 1 calc R . .
C86 C 0.5761(3) 0.1225(2) 0.07157(18) 0.0327(9) Uani 1 1 d . . .
H86 H 0.5183 0.1190 0.0355 0.039 Uiso 1 1 calc R . .
C1S C 0.5685(5) -0.4327(3) 0.0938(3) 0.0739(17) Uani 1 1 d . . .
H1S H 0.5124 -0.4619 0.1048 0.089 Uiso 1 1 calc R . .
C2S C 0.6531(6) -0.4199(3) 0.1406(3) 0.0760(19) Uani 1 1 d . . .
H2S H 0.6577 -0.4411 0.1842 0.091 Uiso 1 1 calc R . .
C3S C 0.7329(6) -0.3768(3) 0.1260(3) 0.0753(19) Uani 1 1 d . . .
H3S H 0.7923 -0.3676 0.1600 0.090 Uiso 1 1 calc R . .
C4S C 0.7297(5) -0.3469(3) 0.0648(3) 0.0664(15) Uani 1 1 d . . .
H4S H 0.7862 -0.3168 0.0554 0.080 Uiso 1 1 calc R . .
C5S C 0.6439(6) -0.3602(4) 0.0159(3) 0.0812(19) Uani 1 1 d . . .
H5S H 0.6400 -0.3396 -0.0278 0.097 Uiso 1 1 calc R . .
C6S C 0.5614(5) -0.4048(4) 0.0314(3) 0.0813(19) Uani 1 1 d . . .
H6S H 0.5014 -0.4151 -0.0018 0.098 Uiso 1 1 calc R . .

loop_
_atom_site_aniso_label
_atom_site_aniso_U_11
_atom_site_aniso_U_22
_atom_site_aniso_U_33
_atom_site_aniso_U_23
_atom_site_aniso_U_13
_atom_site_aniso_U_12
Pt 0.02164(7) 0.01826(7) 0.01943(7) -0.00137(5) 0.00537(5) -0.00131(6)
P1 0.0223(5) 0.0202(4) 0.0268(4) 0.0004(3) 0.0062(4) -0.0011(4)
P2 0.0230(5) 0.0223(4) 0.0202(4) -0.0034(3) 0.0034(4) 0.0012(4)
C1 0.0262(19) 0.0209(17) 0.0259(17) -0.0021(13) 0.0057(15) -0.0035(15)
C2 0.0262(19) 0.0186(16) 0.0227(16) -0.0047(13) 0.0034(14) -0.0023(15)
C11 0.0238(19) 0.0270(18) 0.0240(17) -0.0037(14) 0.0092(15) -0.0087(15)
C12 0.036(2) 0.038(2) 0.0324(19) -0.0083(17) 0.0107(17) -0.0025(19)
C13 0.046(3) 0.054(3) 0.060(3) -0.031(2) 0.022(2) -0.005(2)
C14 0.055(3) 0.077(3) 0.035(2) -0.032(2) 0.026(2) -0.033(3)
C15 0.062(3) 0.064(3) 0.025(2) -0.0064(19) 0.014(2) -0.035(3)
C16 0.042(2) 0.038(2) 0.0303(19) -0.0006(16) 0.0076(18) -0.012(2)
C21 0.025(2) 0.0189(16) 0.0278(18) -0.0024(13) 0.0093(15) -0.0014(15)
C22 0.034(2) 0.0287(19) 0.0300(18) 0.0033(15) 0.0036(16) -0.0029(17)
C23 0.026(2) 0.038(2) 0.046(2) 0.0023(18) -0.0002(18) -0.0035(19)
C24 0.030(2) 0.039(2) 0.053(3) 0.0100(19) 0.021(2) -0.0017(18)
C25 0.052(3) 0.041(2) 0.0278(19) 0.0110(17) 0.0149(19) -0.002(2)
C26 0.036(2) 0.0312(19) 0.0264(18) -0.0011(15) 0.0068(16) -0.0044(17)
C31 0.0222(19) 0.0270(18) 0.0310(18) 0.0026(14) 0.0075(15) -0.0052(16)
C32 0.033(2) 0.033(2) 0.0330(19) -0.0025(16) 0.0061(17) 0.0059(18)
C33 0.036(2) 0.052(3) 0.042(2) -0.010(2) 0.0149(19) 0.001(2)
C34 0.048(3) 0.060(3) 0.030(2) -0.0024(19) 0.016(2) 0.001(2)
C35 0.062(3) 0.055(3) 0.032(2) 0.016(2) 0.010(2) 0.009(3)
C36 0.042(3) 0.039(2) 0.035(2) 0.0058(17) 0.0107(19) 0.007(2)
C41 0.032(2) 0.0219(18) 0.0316(18) 0.0036(14) 0.0110(16) 0.0016(16)
C42 0.028(2) 0.0254(18) 0.043(2) 0.0024(17) 0.0080(17) 0.0005(17)
C43 0.033(2) 0.036(2) 0.052(2) 0.0088(19) 0.0122(19) 0.009(2)
C44 0.050(3) 0.027(2) 0.050(2) 0.0095(18) 0.019(2) 0.013(2)
C45 0.052(3) 0.025(2) 0.053(2) 0.0037(18) 0.024(2) -0.004(2)
C46 0.032(2) 0.0245(19) 0.051(2) 0.0021(17) 0.0170(19) 0.0001(17)
C51 0.0221(19) 0.0186(17) 0.0355(19) -0.0052(14) 0.0072(16) -0.0017(15)
C52 0.030(2) 0.0281(19) 0.041(2) -0.0045(16) 0.0123(18) -0.0033(17)
C53 0.026(2) 0.037(2) 0.066(3) -0.011(2) 0.016(2) 0.0003(19)
C54 0.022(2) 0.033(2) 0.064(3) -0.011(2) -0.004(2) -0.0023(18)
C55 0.036(2) 0.027(2) 0.048(2) 0.0033(17) -0.008(2) 0.0051(19)
C56 0.026(2) 0.0233(18) 0.038(2) -0.0004(15) 0.0032(17) -0.0008(16)
C61 0.0240(19) 0.0301(19) 0.0261(17) -0.0014(14) 0.0079(15) -0.0020(16)
C62 0.035(2) 0.033(2) 0.0287(19) 0.0047(15) 0.0087(17) 0.0017(18)
C63 0.039(2) 0.047(2) 0.040(2) 0.0145(19) 0.0128(19) 0.011(2)
C64 0.034(3) 0.073(3) 0.036(2) 0.019(2) -0.003(2) 0.007(2)
C65 0.040(3) 0.070(3) 0.028(2) -0.005(2) -0.0046(19) -0.003(3)
C66 0.034(2) 0.047(2) 0.0273(19) -0.0092(17) 0.0005(17) 0.004(2)
C71 0.031(2) 0.0266(18) 0.0225(17) -0.0057(14) 0.0006(15) 0.0055(17)
C72 0.039(2) 0.0271(19) 0.0352(19) -0.0064(16) 0.0055(17) 0.0024(19)
C73 0.050(3) 0.029(2) 0.042(2) -0.0100(18) 0.003(2) -0.002(2)
C74 0.058(3) 0.030(2) 0.051(3) -0.0116(19) -0.004(2) 0.010(2)
C75 0.041(3) 0.042(2) 0.052(3) -0.019(2) 0.001(2) 0.019(2)
C76 0.033(2) 0.035(2) 0.034(2) -0.0071(16) -0.0011(17) 0.0098(18)
C81 0.0266(19) 0.0287(19) 0.0256(17) -0.0078(14) 0.0086(15) -0.0001(16)
C82 0.030(2) 0.046(2) 0.036(2) -0.0048(18) 0.0092(17) 0.000(2)
C83 0.025(2) 0.068(3) 0.047(2) -0.010(2) 0.0062(19) -0.001(2)
C84 0.035(3) 0.065(3) 0.058(3) -0.022(2) 0.025(2) -0.018(2)
C85 0.054(3) 0.050(3) 0.037(2) -0.0092(19) 0.026(2) -0.011(2)
C86 0.034(2) 0.040(2) 0.0262(18) -0.0085(16) 0.0116(17) -0.0039(18)
C1S 0.081(5) 0.056(3) 0.089(4) 0.018(3) 0.028(4) 0.002(3)
C2S 0.133(6) 0.048(3) 0.048(3) -0.002(2) 0.022(4) -0.019(4)
C3S 0.114(5) 0.044(3) 0.055(3) 0.005(2) -0.014(3) -0.019(3)
C4S 0.072(4) 0.057(3) 0.072(4) 0.015(3) 0.017(3) -0.002(3)
C5S 0.109(6) 0.077(4) 0.054(3) 0.021(3) 0.008(4) 0.005(4)
C6S 0.069(4) 0.071(4) 0.090(4) 0.009(3) -0.016(4) 0.003(3)

loop_
_geom_bond_atom_site_label_1
_geom_bond_atom_site_label_2
_geom_bond_distance
_geom_bond_site_symmetry_2
_geom_bond_publ_flag
Pt C1 2.047(3) . ?
Pt C2 2.048(3) . ?
Pt P1 2.2820(9) . ?
Pt P2 2.2910(8) . ?
P1 C41 1.828(3) . ?
P1 C51 1.834(4) . ?
P1 C31 1.844(4) . ?
P2 C81 1.828(4) . ?
P2 C61 1.831(4) . ?
P2 C71 1.833(3) . ?
C1 C2 1.280(5) . ?
C1 C11 1.462(4) . ?
C2 C21 1.463(5) . ?
C11 C12 1.390(5) . ?
C11 C16 1.392(5) . ?
C12 C13 1.386(5) . ?
C13 C14 1.367(7) . ?
C14 C15 1.378(7) . ?
C15 C16 1.388(5) . ?
C21 C26 1.393(5) . ?
C21 C22 1.399(5) . ?
C22 C23 1.380(5) . ?
C23 C24 1.374(5) . ?
C24 C25 1.376(6) . ?
C25 C26 1.377(5) . ?
C31 C36 1.377(5) . ?
C31 C32 1.391(5) . ?
C32 C33 1.389(5) . ?
C33 C34 1.372(6) . ?
C34 C35 1.365(6) . ?
C35 C36 1.399(5) . ?
C41 C46 1.389(5) . ?
C41 C42 1.400(5) . ?
C42 C43 1.394(5) . ?
C43 C44 1.373(6) . ?
C44 C45 1.380(6) . ?
C45 C46 1.392(5) . ?
C51 C52 1.394(5) . ?
C51 C56 1.395(5) . ?
C52 C53 1.380(6) . ?
C53 C54 1.381(6) . ?
C54 C55 1.374(6) . ?
C55 C56 1.383(5) . ?
C61 C66 1.390(5) . ?
C61 C62 1.394(5) . ?
C62 C63 1.378(5) . ?
C63 C64 1.386(6) . ?
C64 C65 1.381(6) . ?
C65 C66 1.389(6) . ?
C71 C72 1.386(5) . ?
C71 C76 1.394(5) . ?
C72 C73 1.383(5) . ?
C73 C74 1.370(6) . ?
C74 C75 1.372(6) . ?
C75 C76 1.406(5) . ?
C81 C86 1.396(5) . ?
C81 C82 1.397(5) . ?
C82 C83 1.366(6) . ?
C83 C84 1.386(6) . ?
C84 C85 1.375(6) . ?
C85 C86 1.380(6) . ?
C1S C2S 1.333(8) . ?
C1S C6S 1.345(8) . ?
C2S C3S 1.357(8) . ?
C3S C4S 1.342(7) . ?
C4S C5S 1.370(8) . ?
C5S C6S 1.407(9) . ?
